data_7158052
loop_
_publ_author_name
'Zhang, Chao'
'Wu, You-Cai'
'Cui, Bao-Dong'
'Li, Lian'
'Han, Wen-Yong'
'Wan, Nan-Wei'
'Chen, Yong-Zheng'

_publ_section_title
;
 Palladium-catalyzed asymmetric allylic alkylation of 3-aminooxindoles to
 access chiral homoallylic aminooxindoles.
;
_journal_issue 21
_journal_name_full 'Organic &amp; biomolecular chemistry'
_journal_page_first 4720
_journal_page_last 4725
_journal_paper_doi 10.1039/d1ob00550b
_journal_volume 19
_journal_year 2021
_chemical_absolute_configuration ad
_chemical_formula_moiety 'C29 H29 F N2 O3'
_chemical_formula_sum 'C29 H29 F N2 O3'
_chemical_formula_weight 472.54
_space_group_crystal_system monoclinic
_space_group_IT_number 5
_space_group_name_Hall 'C 2y'
_space_group_name_H-M_alt 'C 1 2 1'
_atom_sites_solution_hydrogens mixed
_atom_sites_solution_primary dual
_audit_creation_date 2020-03-06
_audit_creation_method
;
Olex2 1.3-alpha
(compiled 2020.02.04 svn.rd84adfe8 for OlexSys, GUI svn.r6032)
;
_audit_update_record
;
2020-10-15 deposited with the CCDC.	2021-05-04 downloaded from the CCDC.
;
_cell_angle_alpha 90
_cell_angle_beta 99.6850(16)
_cell_angle_gamma 90
_cell_formula_units_Z 4
_cell_length_a 25.4371(5)
_cell_length_b 6.95612(16)
_cell_length_c 15.3764(2)
_cell_measurement_reflns_used 6502
_cell_measurement_temperature 293(2)
_cell_measurement_theta_max 73.5800
_cell_measurement_theta_min 2.9060
_cell_volume 2681.98(9)
_computing_cell_refinement 'CrysAlisPro 1.171.38.43f (Rigaku OD, 2015)'
_computing_data_collection 'CrysAlisPro 1.171.38.43f (Rigaku OD, 2015)'
_computing_data_reduction 'CrysAlisPro 1.171.38.43f (Rigaku OD, 2015)'
_computing_molecular_graphics 'Olex2 1.3-alpha (Dolomanov et al., 2009)'
_computing_publication_material 'Olex2 1.3-alpha (Dolomanov et al., 2009)'
_computing_structure_refinement 'SHELXL 2018/3 (Sheldrick, 2015)'
_computing_structure_solution 'SHELXT  (Sheldrick, 2015)'
_diffrn_ambient_temperature 293(2)
_diffrn_detector 'CCD plate'
_diffrn_detector_area_resol_mean 5.2684
_diffrn_detector_type AtlasS2
_diffrn_measured_fraction_theta_full 0.980
_diffrn_measured_fraction_theta_max 0.960
_diffrn_measurement_details
;
List of Runs (angles in degrees, time in seconds):

  # Type    Start    End  Width  t~exp~   \w     \q     \k     \f   Frames
#--------------------------------------------------------------------------
  1  \w    -62.00 -35.00   1.00    1.00    --  -40.98 -57.00   0.00   27
  2  \w     23.00  71.00   1.00    1.00    --   40.98  57.00   0.00   48
  3  \w      9.00 117.00   1.00    1.00    --   40.98  77.00 -90.00  108
  4  \w     50.00  77.00   1.00    1.00    --   40.98  37.00   0.00   27
  5  \w    -35.00  37.00   1.00    1.00    --   40.98 -77.00  60.00   72
  6  \w     81.00 114.00   1.00    1.00    --   40.98  37.00   0.00   33
  7  \w     40.00  67.00   1.00    1.00    --   40.98  77.00-150.00   27
  8  \w     30.00  87.00   1.00    1.00    --   40.98  37.00-120.00   57
  9  \w      1.00  79.00   1.00    1.00    --   40.98 -99.00 150.00   78
 10  \w     75.00 100.00   1.00    2.00    --  106.95  77.00 -30.00   25
 11  \w    109.00 178.00   1.00    2.00    --  106.95  77.00-120.00   69
 12  \w     75.00 100.00   1.00    1.50    --  106.95  77.00-120.00   25
 13  \w     74.00 101.00   1.00    1.50    --  106.95  77.00   0.00   27
 14  \w     74.00 100.00   1.00    1.50    --  106.95  77.00 -60.00   26
 15  \w     34.00  87.00   1.00    1.50    --  106.95-124.00-180.00   53
 16  \w     74.00 101.00   1.00    1.50    --  106.95  77.00-150.00   27
 17  \w     24.00 106.00   1.00    1.50    --  106.95 -94.00-180.00   82
 18  \w     78.00 104.00   1.00    1.50    --  106.95  61.00 -90.00   26
 19  \w     78.00 104.00   1.00    1.50    --  106.95  61.00   0.00   26
 20  \w     79.00 140.00   1.00    1.50    --  106.95  61.00 -60.00   61
 21  \w     79.00 104.00   1.00    1.50    --  106.95  61.00 -30.00   25
 22  \w     82.00 109.00   1.00    1.50    --  106.95  61.00-150.00   27
 23  \w     82.00 145.00   1.00    1.50    --  106.95  45.00 -30.00   63
 24  \w     79.00 104.00   1.00    1.50    --  106.95  61.00-120.00   25
 25  \w     82.00 149.00   1.00    1.50    --  106.95  45.00-120.00   67
 26  \w     81.00 108.00   1.00    1.50    --  106.95  45.00 -60.00   27
 27  \w     81.00 178.00   1.00    1.50    --  106.95  45.00   0.00   97
 28  \w     24.00  69.00   1.00    1.50    --  106.95 -94.00 -90.00   45
;
_diffrn_measurement_device 'four-circle diffractometer'
_diffrn_measurement_device_type 'SuperNova, Dual, Cu at zero, AtlasS2'
_diffrn_measurement_method '\w scans'
_diffrn_orient_matrix_type 'CrysAlisPro convention (1999,Acta A55,543-557)'
_diffrn_orient_matrix_UB_11 0.0078301000
_diffrn_orient_matrix_UB_12 0.0120649000
_diffrn_orient_matrix_UB_13 -0.0970437000
_diffrn_orient_matrix_UB_21 -0.0605189000
_diffrn_orient_matrix_UB_22 -0.0245871000
_diffrn_orient_matrix_UB_23 -0.0301519000
_diffrn_orient_matrix_UB_31 -0.0072132000
_diffrn_orient_matrix_UB_32 0.2197350000
_diffrn_orient_matrix_UB_33 0.0019726000
_diffrn_radiation_monochromator mirror
_diffrn_radiation_probe x-ray
_diffrn_radiation_type 'Cu K\a'
_diffrn_radiation_wavelength 1.54184
_diffrn_reflns_av_R_equivalents 0.0168
_diffrn_reflns_av_unetI/netI 0.0214
_diffrn_reflns_Laue_measured_fraction_full 0.980
_diffrn_reflns_Laue_measured_fraction_max 0.960
_diffrn_reflns_limit_h_max 25
_diffrn_reflns_limit_h_min -31
_diffrn_reflns_limit_k_max 8
_diffrn_reflns_limit_k_min -7
_diffrn_reflns_limit_l_max 19
_diffrn_reflns_limit_l_min -18
_diffrn_reflns_number 10381
_diffrn_reflns_point_group_measured_fraction_full 0.908
_diffrn_reflns_point_group_measured_fraction_max 0.873
_diffrn_reflns_theta_full 67.684
_diffrn_reflns_theta_max 73.708
_diffrn_reflns_theta_min 2.915
_diffrn_source 'micro-focus sealed X-ray tube'
_diffrn_source_type 'SuperNova (Cu) X-ray Source'
_exptl_absorpt_coefficient_mu 0.654
_exptl_absorpt_correction_T_max 1.00000
_exptl_absorpt_correction_T_min 0.79080
_exptl_absorpt_correction_type multi-scan
_exptl_absorpt_process_details
;
CrysAlisPro 1.171.38.43f (Rigaku Oxford Diffraction, 2015)
Empirical absorption correction using spherical harmonics,
 implemented in SCALE3 ABSPACK scaling algorithm.
;
_exptl_crystal_colour colourless
_exptl_crystal_colour_primary colourless
_exptl_crystal_density_diffrn 1.170
_exptl_crystal_description block
_exptl_crystal_F_000 1000
_exptl_crystal_size_max 0.13
_exptl_crystal_size_mid 0.12
_exptl_crystal_size_min 0.11
_refine_diff_density_max 0.119
_refine_diff_density_min -0.106
_refine_diff_density_rms 0.023
_refine_ls_abs_structure_details
;
 Flack x determined using 1690 quotients [(I+)-(I-)]/[(I+)+(I-)]
 (Parsons, Flack and Wagner, Acta Cryst. B69 (2013) 249-259).
;
_refine_ls_abs_structure_Flack 0.04(7)
_refine_ls_extinction_coef 0.00110(15)
_refine_ls_extinction_expression Fc^*^=kFc[1+0.001xFc^2^\l^3^/sin(2\q)]^-1/4^
_refine_ls_extinction_method 'SHELXL-2018/3 (Sheldrick 2018)'
_refine_ls_goodness_of_fit_ref 1.033
_refine_ls_hydrogen_treatment mixed
_refine_ls_matrix_type full
_refine_ls_number_parameters 325
_refine_ls_number_reflns 4740
_refine_ls_number_restraints 1
_refine_ls_restrained_S_all 1.033
_refine_ls_R_factor_all 0.0345
_refine_ls_R_factor_gt 0.0325
_refine_ls_shift/su_max 0.000
_refine_ls_shift/su_mean 0.000
_refine_ls_structure_factor_coef Fsqd
_refine_ls_weighting_details 'w=1/[\s^2^(Fo^2^)+(0.0499P)^2^+0.3009P] where P=(Fo^2^+2Fc^2^)/3'
_refine_ls_weighting_scheme calc
_refine_ls_wR_factor_gt 0.0879
_refine_ls_wR_factor_ref 0.0907
_reflns_Friedel_coverage 0.675
_reflns_Friedel_fraction_full 0.821
_reflns_Friedel_fraction_max 0.769
_reflns_number_gt 4489
_reflns_number_total 4740
_reflns_threshold_expression 'I > 2\s(I)'
_cod_data_source_file d1ob00550b2.cif
_cod_data_source_block zc-2-2
_cod_depositor_comments 'Adding full bibliography for 7158051--7158052.cif.'
_cod_database_code 7158052
_shelx_shelxl_version_number 2018/3
_shelx_space_group_comment
;
The symmetry employed for this shelxl refinement is uniquely defined
by the following loop, which should always be used as a source of
symmetry information in preference to the above space-group names.
They are only intended as comments.
;
_reflns_odcompleteness_completeness 98.13
_reflns_odcompleteness_iscentric 1
_reflns_odcompleteness_theta 66.97
_olex2_refinement_description
;
1. Fixed Uiso
 At 1.2 times of:
  All C(H) groups
 At 1.5 times of:
  All C(H,H,H) groups
2.a Ternary CH refined with riding coordinates:
 C9(H9)
2.b Aromatic/amide H refined with riding coordinates:
 C2(H2A), C3(H3), C4(H4), C10(H10), C11(H11), C13(H13), C14(H14), C15(H15),
 C16(H16), C17(H17), C19(H19), C20(H20), C21(H21), C22(H22), C23(H23)
2.c Idealised Me refined as rotating group:
 C24(H24A,H24B,H24C), C27(H27A,H27B,H27C), C28(H28A,H28B,H28C), C29(H29A,H29B,
 H29C)
;
_olex2_submission_special_instructions 'No special instructions were received'
_oxdiff_exptl_absorpt_empirical_details
;
Empirical correction (ABSPACK) includes:
- Absorption correction using spherical harmonics
- Frame scaling
;
_oxdiff_exptl_absorpt_empirical_full_max 1.347
_oxdiff_exptl_absorpt_empirical_full_min 0.656

loop_
_space_group_symop_operation_xyz
'x, y, z'
'-x, y, -z'
'x+1/2, y+1/2, z'
'-x+1/2, y+1/2, -z'

loop_
_atom_site_label
_atom_site_type_symbol
_atom_site_fract_x
_atom_site_fract_y
_atom_site_fract_z
_atom_site_U_iso_or_equiv
_atom_site_adp_type
_atom_site_occupancy
_atom_site_site_symmetry_order
_atom_site_calc_flag
_atom_site_refinement_flags_posn
_atom_site_refinement_flags_adp
_atom_site_refinement_flags_occupancy
_atom_site_disorder_assembly
_atom_site_disorder_group
F1 F 0.66568(6) 0.4129(3) 1.07656(8) 0.0817(5) Uani 1 1 d . . . . .
O1 O 0.59884(8) 0.0505(2) 0.77954(11) 0.0768(5) Uani 1 1 d . . . . .
O2 O 0.72450(7) 0.1617(3) 0.79533(10) 0.0747(5) Uani 1 1 d . . . . .
O3 O 0.73351(6) 0.2139(3) 0.65237(10) 0.0720(5) Uani 1 1 d . . . . .
N1 N 0.62562(7) 0.2348(3) 0.90312(10) 0.0559(4) Uani 1 1 d . . . . .
N2 N 0.66480(7) 0.3365(3) 0.70241(11) 0.0568(4) Uani 1 1 d . . . . .
H2 H 0.6579(10) 0.392(4) 0.6490(17) 0.070(7) Uiso 1 1 d . . . . .
C1 C 0.65643(7) 0.5053(3) 0.84227(12) 0.0477(4) Uani 1 1 d . . . . .
C2 C 0.68257(8) 0.6774(3) 0.84290(14) 0.0587(5) Uani 1 1 d . . . . .
H2A H 0.686533 0.737202 0.790298 0.070 Uiso 1 1 calc R U . . .
C3 C 0.70311(9) 0.7611(4) 0.92353(16) 0.0733(7) Uani 1 1 d . . . . .
H3 H 0.720939 0.878076 0.924914 0.088 Uiso 1 1 calc R U . . .
C4 C 0.69726(9) 0.6723(4) 1.00147(16) 0.0719(7) Uani 1 1 d . . . . .
H4 H 0.711152 0.728938 1.055223 0.086 Uiso 1 1 calc R U . . .
C5 C 0.67095(8) 0.5005(4) 0.99941(13) 0.0597(6) Uani 1 1 d . . . . .
C6 C 0.65044(7) 0.4137(3) 0.92058(12) 0.0488(4) Uani 1 1 d . . . . .
C7 C 0.61738(9) 0.1970(3) 0.81488(13) 0.0551(5) Uani 1 1 d . . . . .
C8 C 0.63128(7) 0.3794(3) 0.76674(11) 0.0470(4) Uani 1 1 d . . . . .
C9 C 0.57686(7) 0.4568(3) 0.71487(12) 0.0491(4) Uani 1 1 d . . . . .
H9 H 0.562350 0.355069 0.673621 0.059 Uiso 1 1 calc R U . . .
C10 C 0.58488(7) 0.6289(3) 0.66000(12) 0.0498(4) Uani 1 1 d . . . . .
H10 H 0.597665 0.741259 0.688872 0.060 Uiso 1 1 calc R U . . .
C11 C 0.57476(7) 0.6299(3) 0.57262(12) 0.0533(5) Uani 1 1 d . . . . .
H11 H 0.562602 0.515210 0.545300 0.064 Uiso 1 1 calc R U . . .
C12 C 0.58070(8) 0.7930(4) 0.51426(12) 0.0549(5) Uani 1 1 d . . . . .
C13 C 0.55904(9) 0.7796(5) 0.42513(14) 0.0705(7) Uani 1 1 d . . . . .
H13 H 0.541334 0.668022 0.403531 0.085 Uiso 1 1 calc R U . . .
C14 C 0.56358(11) 0.9304(6) 0.36846(16) 0.0870(9) Uani 1 1 d . . . . .
H14 H 0.548127 0.920701 0.309352 0.104 Uiso 1 1 calc R U . . .
C15 C 0.59059(13) 1.0937(5) 0.39842(18) 0.0905(9) Uani 1 1 d . . . . .
H15 H 0.593772 1.194586 0.359938 0.109 Uiso 1 1 calc R U . . .
C16 C 0.61305(15) 1.1074(5) 0.48619(18) 0.0929(9) Uani 1 1 d . . . . .
H16 H 0.631900 1.217263 0.506973 0.112 Uiso 1 1 calc R U . . .
C17 C 0.60770(12) 0.9593(4) 0.54310(14) 0.0753(7) Uani 1 1 d . . . . .
H17 H 0.622603 0.971405 0.602369 0.090 Uiso 1 1 calc R U . . .
C18 C 0.53594(7) 0.4912(3) 0.77491(12) 0.0533(5) Uani 1 1 d . . . . .
C19 C 0.53415(9) 0.6599(4) 0.82098(15) 0.0633(5) Uani 1 1 d . . . . .
H19 H 0.558711 0.756554 0.815931 0.076 Uiso 1 1 calc R U . . .
C20 C 0.49618(11) 0.6878(5) 0.87493(18) 0.0841(8) Uani 1 1 d . . . . .
H20 H 0.495671 0.802228 0.906080 0.101 Uiso 1 1 calc R U . . .
C21 C 0.45936(12) 0.5468(7) 0.8824(2) 0.0988(11) Uani 1 1 d . . . . .
H21 H 0.433806 0.565419 0.918281 0.119 Uiso 1 1 calc R U . . .
C22 C 0.46062(12) 0.3799(7) 0.8369(2) 0.1044(12) Uani 1 1 d . . . . .
H22 H 0.435766 0.284171 0.841794 0.125 Uiso 1 1 calc R U . . .
C23 C 0.49839(10) 0.3508(5) 0.78331(18) 0.0808(8) Uani 1 1 d . . . . .
H23 H 0.498645 0.235809 0.752548 0.097 Uiso 1 1 calc R U . . .
C24 C 0.60841(14) 0.1062(4) 0.96705(17) 0.0872(9) Uani 1 1 d . . . . .
H24A H 0.637627 0.082272 1.014045 0.131 Uiso 1 1 calc R U . . .
H24B H 0.596640 -0.013026 0.938853 0.131 Uiso 1 1 calc R U . . .
H24C H 0.579557 0.164205 0.990578 0.131 Uiso 1 1 calc R U . . .
C25 C 0.70980(9) 0.2302(4) 0.72334(13) 0.0574(5) Uani 1 1 d . . . . .
C26 C 0.78321(10) 0.1029(5) 0.65622(18) 0.0848(9) Uani 1 1 d . . . . .
C27 C 0.79370(14) 0.1221(7) 0.5624(2) 0.1138(13) Uani 1 1 d . . . . .
H27A H 0.763138 0.077827 0.522033 0.171 Uiso 1 1 calc R U . . .
H27B H 0.824224 0.046186 0.555362 0.171 Uiso 1 1 calc R U . . .
H27C H 0.800375 0.254482 0.550296 0.171 Uiso 1 1 calc R U . . .
C28 C 0.77357(18) -0.1045(6) 0.6786(3) 0.1268(15) Uani 1 1 d . . . . .
H28B H 0.803569 -0.181068 0.669486 0.190 Uiso 1 1 calc R U . . .
H28A H 0.742007 -0.150461 0.641204 0.190 Uiso 1 1 calc R U . . .
H28C H 0.769011 -0.113487 0.739138 0.190 Uiso 1 1 calc R U . . .
C29 C 0.82699(13) 0.1975(8) 0.7211(2) 0.1267(16) Uani 1 1 d . . . . .
H29A H 0.828697 0.331732 0.707383 0.190 Uiso 1 1 calc R U . . .
H29B H 0.860530 0.137776 0.717116 0.190 Uiso 1 1 calc R U . . .
H29C H 0.819491 0.182818 0.779860 0.190 Uiso 1 1 calc R U . . .

loop_
_atom_site_aniso_label
_atom_site_aniso_U_11
_atom_site_aniso_U_22
_atom_site_aniso_U_33
_atom_site_aniso_U_23
_atom_site_aniso_U_13
_atom_site_aniso_U_12
F1 0.0908(9) 0.1094(13) 0.0434(6) 0.0015(7) 0.0068(6) 0.0127(9)
O1 0.1216(15) 0.0400(9) 0.0683(9) -0.0048(7) 0.0149(9) -0.0147(9)
O2 0.0796(10) 0.0909(14) 0.0544(8) 0.0196(8) 0.0137(7) 0.0249(9)
O3 0.0691(9) 0.0952(13) 0.0545(8) 0.0122(8) 0.0186(7) 0.0171(9)
N1 0.0736(10) 0.0476(11) 0.0483(8) 0.0057(7) 0.0154(7) 0.0033(8)
N2 0.0687(10) 0.0587(12) 0.0435(8) 0.0051(8) 0.0108(7) 0.0100(8)
C1 0.0473(9) 0.0466(11) 0.0468(9) -0.0009(8) 0.0013(7) 0.0015(8)
C2 0.0536(10) 0.0560(14) 0.0626(11) 0.0018(9) -0.0017(8) -0.0092(9)
C3 0.0635(13) 0.0691(18) 0.0795(15) -0.0094(13) -0.0101(11) -0.0141(11)
C4 0.0632(12) 0.0789(19) 0.0655(13) -0.0190(12) -0.0123(10) 0.0022(12)
C5 0.0570(10) 0.0758(17) 0.0439(9) -0.0025(9) 0.0015(8) 0.0155(11)
C6 0.0507(9) 0.0488(12) 0.0459(9) -0.0002(8) 0.0056(7) 0.0086(8)
C7 0.0734(12) 0.0391(12) 0.0528(10) 0.0020(8) 0.0110(9) 0.0023(9)
C8 0.0578(10) 0.0397(11) 0.0427(8) 0.0005(7) 0.0058(7) -0.0013(8)
C9 0.0554(10) 0.0440(12) 0.0449(9) -0.0019(8) -0.0005(7) -0.0067(8)
C10 0.0520(9) 0.0489(12) 0.0466(9) 0.0006(8) 0.0031(7) 0.0004(8)
C11 0.0535(10) 0.0579(13) 0.0469(10) -0.0016(9) 0.0034(7) 0.0007(9)
C12 0.0521(10) 0.0692(15) 0.0430(9) 0.0040(9) 0.0064(7) 0.0064(9)
C13 0.0618(12) 0.098(2) 0.0484(10) 0.0050(11) -0.0005(9) -0.0076(12)
C14 0.0860(16) 0.120(3) 0.0498(12) 0.0220(15) -0.0040(11) -0.0041(17)
C15 0.114(2) 0.094(2) 0.0616(14) 0.0290(15) 0.0095(14) 0.0004(19)
C16 0.142(3) 0.0684(19) 0.0660(15) 0.0093(13) 0.0115(15) -0.0137(19)
C17 0.1120(19) 0.0664(17) 0.0447(10) 0.0031(10) 0.0047(11) -0.0079(14)
C18 0.0488(9) 0.0592(13) 0.0487(9) 0.0046(9) -0.0009(7) -0.0089(9)
C19 0.0637(11) 0.0632(16) 0.0648(12) 0.0002(11) 0.0161(9) -0.0040(11)
C20 0.0801(16) 0.101(2) 0.0766(16) -0.0077(15) 0.0290(13) 0.0014(16)
C21 0.0672(15) 0.152(4) 0.0819(18) 0.000(2) 0.0269(14) -0.0130(18)
C22 0.0722(16) 0.142(3) 0.101(2) 0.003(2) 0.0212(15) -0.047(2)
C23 0.0681(14) 0.089(2) 0.0838(16) -0.0051(14) 0.0092(12) -0.0317(14)
C24 0.140(3) 0.0613(17) 0.0678(15) 0.0125(12) 0.0394(16) -0.0058(17)
C25 0.0623(11) 0.0594(14) 0.0505(10) 0.0043(9) 0.0095(8) 0.0052(10)
C26 0.0681(14) 0.115(3) 0.0779(16) 0.0199(16) 0.0300(12) 0.0219(15)
C27 0.106(2) 0.159(4) 0.090(2) 0.019(2) 0.0535(17) 0.028(2)
C28 0.153(3) 0.103(3) 0.145(3) 0.026(3) 0.085(3) 0.049(3)
C29 0.0713(17) 0.204(5) 0.104(2) 0.031(3) 0.0145(16) 0.001(2)

loop_
_atom_type_symbol
_atom_type_description
_atom_type_scat_dispersion_real
_atom_type_scat_dispersion_imag
_atom_type_scat_source
C C 0.0181 0.0091 'International Tables Vol C Tables 4.2.6.8 and 6.1.1.4'
H H 0.0000 0.0000 'International Tables Vol C Tables 4.2.6.8 and 6.1.1.4'
F F 0.0727 0.0534 'International Tables Vol C Tables 4.2.6.8 and 6.1.1.4'
N N 0.0311 0.0180 'International Tables Vol C Tables 4.2.6.8 and 6.1.1.4'
O O 0.0492 0.0322 'International Tables Vol C Tables 4.2.6.8 and 6.1.1.4'

loop_
_geom_angle_atom_site_label_1
_geom_angle_atom_site_label_2
_geom_angle_atom_site_label_3
_geom_angle
_geom_angle_site_symmetry_1
_geom_angle_site_symmetry_3
_geom_angle_publ_flag
C25 O3 C26 120.87(17) . . ?
C6 N1 C24 126.57(19) . . ?
C7 N1 C6 110.53(16) . . ?
C7 N1 C24 122.9(2) . . ?
C8 N2 H2 119.4(17) . . ?
C25 N2 H2 118.7(16) . . ?
C25 N2 C8 121.57(17) . . ?
C2 C1 C6 121.19(18) . . ?
C2 C1 C8 131.00(18) . . ?
C6 C1 C8 107.80(17) . . ?
C1 C2 H2A 120.6 . . ?
C1 C2 C3 118.8(2) . . ?
C3 C2 H2A 120.6 . . ?
C2 C3 H3 119.7 . . ?
C4 C3 C2 120.6(2) . . ?
C4 C3 H3 119.7 . . ?
C3 C4 H4 120.2 . . ?
C5 C4 C3 119.7(2) . . ?
C5 C4 H4 120.2 . . ?
F1 C5 C4 119.4(2) . . ?
F1 C5 C6 119.6(2) . . ?
C4 C5 C6 121.0(2) . . ?
C1 C6 N1 110.63(16) . . ?
C5 C6 N1 130.58(19) . . ?
C5 C6 C1 118.7(2) . . ?
O1 C7 N1 126.2(2) . . ?
O1 C7 C8 125.49(18) . . ?
N1 C7 C8 108.09(17) . . ?
N2 C8 C1 115.17(16) . . ?
N2 C8 C7 111.68(17) . . ?
N2 C8 C9 107.14(15) . . ?
C1 C8 C7 102.15(15) . . ?
C1 C8 C9 114.51(16) . . ?
C7 C8 C9 105.80(15) . . ?
C8 C9 H9 106.5 . . ?
C10 C9 C8 111.58(15) . . ?
C10 C9 H9 106.5 . . ?
C10 C9 C18 112.80(17) . . ?
C18 C9 C8 112.32(15) . . ?
C18 C9 H9 106.5 . . ?
C9 C10 H10 118.2 . . ?
C11 C10 C9 123.6(2) . . ?
C11 C10 H10 118.2 . . ?
C10 C11 H11 116.5 . . ?
C10 C11 C12 126.9(2) . . ?
C12 C11 H11 116.5 . . ?
C13 C12 C11 119.0(2) . . ?
C17 C12 C11 123.20(18) . . ?
C17 C12 C13 117.8(2) . . ?
C12 C13 H13 119.7 . . ?
C14 C13 C12 120.6(3) . . ?
C14 C13 H13 119.7 . . ?
C13 C14 H14 119.7 . . ?
C15 C14 C13 120.6(2) . . ?
C15 C14 H14 119.7 . . ?
C14 C15 H15 120.3 . . ?
C14 C15 C16 119.3(3) . . ?
C16 C15 H15 120.3 . . ?
C15 C16 H16 119.9 . . ?
C17 C16 C15 120.2(3) . . ?
C17 C16 H16 119.9 . . ?
C12 C17 H17 119.3 . . ?
C16 C17 C12 121.4(2) . . ?
C16 C17 H17 119.3 . . ?
C19 C18 C9 122.14(19) . . ?
C19 C18 C23 118.0(2) . . ?
C23 C18 C9 119.8(2) . . ?
C18 C19 H19 119.5 . . ?
C18 C19 C20 120.9(2) . . ?
C20 C19 H19 119.5 . . ?
C19 C20 H20 119.9 . . ?
C21 C20 C19 120.1(3) . . ?
C21 C20 H20 119.9 . . ?
C20 C21 H21 120.3 . . ?
C22 C21 C20 119.4(3) . . ?
C22 C21 H21 120.3 . . ?
C21 C22 H22 119.6 . . ?
C21 C22 C23 120.7(3) . . ?
C23 C22 H22 119.6 . . ?
C18 C23 H23 119.6 . . ?
C22 C23 C18 120.8(3) . . ?
C22 C23 H23 119.6 . . ?
N1 C24 H24A 109.5 . . ?
N1 C24 H24B 109.5 . . ?
N1 C24 H24C 109.5 . . ?
H24A C24 H24B 109.5 . . ?
H24A C24 H24C 109.5 . . ?
H24B C24 H24C 109.5 . . ?
O2 C25 O3 127.1(2) . . ?
O2 C25 N2 123.58(19) . . ?
O3 C25 N2 109.35(17) . . ?
O3 C26 C27 101.7(2) . . ?
O3 C26 C28 109.8(3) . . ?
O3 C26 C29 109.3(3) . . ?
C28 C26 C27 111.2(3) . . ?
C28 C26 C29 113.2(3) . . ?
C29 C26 C27 111.1(3) . . ?
C26 C27 H27A 109.5 . . ?
C26 C27 H27B 109.5 . . ?
C26 C27 H27C 109.5 . . ?
H27A C27 H27B 109.5 . . ?
H27A C27 H27C 109.5 . . ?
H27B C27 H27C 109.5 . . ?
C26 C28 H28B 109.5 . . ?
C26 C28 H28A 109.5 . . ?
C26 C28 H28C 109.5 . . ?
H28B C28 H28A 109.5 . . ?
H28B C28 H28C 109.5 . . ?
H28A C28 H28C 109.5 . . ?
C26 C29 H29A 109.5 . . ?
C26 C29 H29B 109.5 . . ?
C26 C29 H29C 109.5 . . ?
H29A C29 H29B 109.5 . . ?
H29A C29 H29C 109.5 . . ?
H29B C29 H29C 109.5 . . ?

loop_
_geom_bond_atom_site_label_1
_geom_bond_atom_site_label_2
_geom_bond_distance
_geom_bond_site_symmetry_2
_geom_bond_publ_flag
F1 C5 1.360(3) . ?
O1 C7 1.212(3) . ?
O2 C25 1.206(2) . ?
O3 C25 1.337(2) . ?
O3 C26 1.474(3) . ?
N1 C6 1.401(3) . ?
N1 C7 1.363(3) . ?
N1 C24 1.450(3) . ?
N2 H2 0.90(3) . ?
N2 C8 1.442(2) . ?
N2 C25 1.355(3) . ?
C1 C2 1.368(3) . ?
C1 C6 1.393(3) . ?
C1 C8 1.509(3) . ?
C2 H2A 0.9300 . ?
C2 C3 1.390(3) . ?
C3 H3 0.9300 . ?
C3 C4 1.379(4) . ?
C4 H4 0.9300 . ?
C4 C5 1.368(4) . ?
C5 C6 1.376(3) . ?
C7 C8 1.540(3) . ?
C8 C9 1.572(3) . ?
C9 H9 0.9800 . ?
C9 C10 1.498(3) . ?
C9 C18 1.522(3) . ?
C10 H10 0.9300 . ?
C10 C11 1.325(2) . ?
C11 H11 0.9300 . ?
C11 C12 1.470(3) . ?
C12 C13 1.392(3) . ?
C12 C17 1.380(4) . ?
C13 H13 0.9300 . ?
C13 C14 1.381(4) . ?
C14 H14 0.9300 . ?
C14 C15 1.367(5) . ?
C15 H15 0.9300 . ?
C15 C16 1.378(4) . ?
C16 H16 0.9300 . ?
C16 C17 1.373(4) . ?
C17 H17 0.9300 . ?
C18 C19 1.375(3) . ?
C18 C23 1.387(3) . ?
C19 H19 0.9300 . ?
C19 C20 1.389(3) . ?
C20 H20 0.9300 . ?
C20 C21 1.374(5) . ?
C21 H21 0.9300 . ?
C21 C22 1.359(6) . ?
C22 H22 0.9300 . ?
C22 C23 1.381(4) . ?
C23 H23 0.9300 . ?
C24 H24A 0.9600 . ?
C24 H24B 0.9600 . ?
C24 H24C 0.9600 . ?
C26 C27 1.517(4) . ?
C26 C28 1.513(6) . ?
C26 C29 1.514(5) . ?
C27 H27A 0.9600 . ?
C27 H27B 0.9600 . ?
C27 H27C 0.9600 . ?
C28 H28B 0.9600 . ?
C28 H28A 0.9600 . ?
C28 H28C 0.9600 . ?
C29 H29A 0.9600 . ?
C29 H29B 0.9600 . ?
C29 H29C 0.9600 . ?

loop_
_geom_torsion_atom_site_label_1
_geom_torsion_atom_site_label_2
_geom_torsion_atom_site_label_3
_geom_torsion_atom_site_label_4
_geom_torsion
_geom_torsion_site_symmetry_1
_geom_torsion_site_symmetry_2
_geom_torsion_site_symmetry_3
_geom_torsion_site_symmetry_4
_geom_torsion_publ_flag
F1 C5 C6 N1 -3.8(3) . . . . ?
F1 C5 C6 C1 -179.77(17) . . . . ?
O1 C7 C8 N2 -52.0(3) . . . . ?
O1 C7 C8 C1 -175.6(2) . . . . ?
O1 C7 C8 C9 64.2(3) . . . . ?
N1 C7 C8 N2 132.65(18) . . . . ?
N1 C7 C8 C1 9.0(2) . . . . ?
N1 C7 C8 C9 -111.10(18) . . . . ?
N2 C8 C9 C10 -57.2(2) . . . . ?
N2 C8 C9 C18 175.01(17) . . . . ?
C1 C2 C3 C4 0.1(4) . . . . ?
C1 C8 C9 C10 71.9(2) . . . . ?
C1 C8 C9 C18 -55.9(2) . . . . ?
C2 C1 C6 N1 -176.05(18) . . . . ?
C2 C1 C6 C5 0.7(3) . . . . ?
C2 C1 C8 N2 50.3(3) . . . . ?
C2 C1 C8 C7 171.6(2) . . . . ?
C2 C1 C8 C9 -74.6(3) . . . . ?
C2 C3 C4 C5 -0.1(4) . . . . ?
C3 C4 C5 F1 179.5(2) . . . . ?
C3 C4 C5 C6 0.5(3) . . . . ?
C4 C5 C6 N1 175.2(2) . . . . ?
C4 C5 C6 C1 -0.7(3) . . . . ?
C6 N1 C7 O1 176.6(2) . . . . ?
C6 N1 C7 C8 -8.1(2) . . . . ?
C6 C1 C2 C3 -0.3(3) . . . . ?
C6 C1 C8 N2 -128.07(18) . . . . ?
C6 C1 C8 C7 -6.8(2) . . . . ?
C6 C1 C8 C9 107.02(18) . . . . ?
C7 N1 C6 C1 3.6(2) . . . . ?
C7 N1 C6 C5 -172.6(2) . . . . ?
C7 C8 C9 C10 -176.47(15) . . . . ?
C7 C8 C9 C18 55.7(2) . . . . ?
C8 N2 C25 O2 1.4(4) . . . . ?
C8 N2 C25 O3 -179.3(2) . . . . ?
C8 C1 C2 C3 -178.6(2) . . . . ?
C8 C1 C6 N1 2.5(2) . . . . ?
C8 C1 C6 C5 179.26(17) . . . . ?
C8 C9 C10 C11 114.2(2) . . . . ?
C8 C9 C18 C19 85.0(2) . . . . ?
C8 C9 C18 C23 -96.0(2) . . . . ?
C9 C10 C11 C12 178.91(18) . . . . ?
C9 C18 C19 C20 179.6(2) . . . . ?
C9 C18 C23 C22 -179.4(3) . . . . ?
C10 C9 C18 C19 -42.2(3) . . . . ?
C10 C9 C18 C23 136.8(2) . . . . ?
C10 C11 C12 C13 -168.2(2) . . . . ?
C10 C11 C12 C17 13.0(3) . . . . ?
C11 C12 C13 C14 179.6(2) . . . . ?
C11 C12 C17 C16 179.0(3) . . . . ?
C12 C13 C14 C15 1.6(4) . . . . ?
C13 C12 C17 C16 0.2(4) . . . . ?
C13 C14 C15 C16 -0.4(5) . . . . ?
C14 C15 C16 C17 -0.9(5) . . . . ?
C15 C16 C17 C12 1.0(5) . . . . ?
C17 C12 C13 C14 -1.5(4) . . . . ?
C18 C9 C10 C11 -118.3(2) . . . . ?
C18 C19 C20 C21 -0.6(4) . . . . ?
C19 C18 C23 C22 -0.4(4) . . . . ?
C19 C20 C21 C22 0.3(5) . . . . ?
C20 C21 C22 C23 0.0(6) . . . . ?
C21 C22 C23 C18 0.1(5) . . . . ?
C23 C18 C19 C20 0.6(4) . . . . ?
C24 N1 C6 C1 -174.0(2) . . . . ?
C24 N1 C6 C5 9.8(4) . . . . ?
C24 N1 C7 O1 -5.6(4) . . . . ?
C24 N1 C7 C8 169.7(2) . . . . ?
C25 O3 C26 C27 178.9(3) . . . . ?
C25 O3 C26 C28 61.1(4) . . . . ?
C25 O3 C26 C29 -63.6(3) . . . . ?
C25 N2 C8 C1 65.4(3) . . . . ?
C25 N2 C8 C7 -50.5(3) . . . . ?
C25 N2 C8 C9 -165.91(19) . . . . ?
C26 O3 C25 O2 0.0(4) . . . . ?
C26 O3 C25 N2 -179.2(2) . . . . ?
